data_7218821
loop_
_publ_author_name
'Zhou, Zhengzheng'
'Tong, Henry H. Y.'
'Li, Liang'
'Shek, Fanny L. Y.'
'Lv, Yang'
'Zheng, Ying'

_publ_section_title
;
 Synthesis, crystal structures and phase transformation of the new
 solid-state forms of tetrandrine
;
_journal_issue 107
_journal_name_full 'RSC Adv.'
_journal_page_first 62586
_journal_paper_doi 10.1039/C4RA10457A
_journal_volume 4
_journal_year 2014
_chemical_absolute_configuration ad
_chemical_formula_moiety 'C38 H42 N2 O6, 2(C2 H3 N)'
_chemical_formula_sum 'C42 H48 N4 O6'
_chemical_formula_weight 704.84
_chemical_name_systematic
;
 ?
;
_space_group_IT_number 19
_symmetry_cell_setting orthorhombic
_symmetry_space_group_name_Hall 'P 2ac 2ab'
_symmetry_space_group_name_H-M 'P 21 21 21'
_atom_sites_solution_hydrogens geom
_atom_sites_solution_primary direct
_atom_sites_solution_secondary difmap
_audit_creation_date 2014-04-02T18:20:14-00:00
_audit_creation_method 'WinGX routine CIF_UPDATE'
_cell_angle_alpha 90
_cell_angle_beta 90
_cell_angle_gamma 90
_cell_formula_units_Z 4
_cell_length_a 9.70383(10)
_cell_length_b 15.06419(15)
_cell_length_c 26.1648(3)
_cell_measurement_reflns_used 18240
_cell_measurement_temperature 150.01(10)
_cell_measurement_theta_max 66.816
_cell_measurement_theta_min 3.358
_cell_volume 3824.78(7)
_computing_molecular_graphics 'ORTEPII(Johnson,1976) and PLUTON(Spek,1990)'
_computing_publication_material 'SHELXL97(Sheldrick, 1997)'
_computing_structure_refinement 'SHELXL-97 (Sheldrick, 1997)'
_computing_structure_solution 'SHELXS-97 (Sheldrick, 1990)'
_diffrn_ambient_temperature 150.01(10)
_diffrn_detector_area_resol_mean 0
_diffrn_measured_fraction_theta_full 0.997
_diffrn_measured_fraction_theta_max 0.998
_diffrn_measurement_device_type 'Xcalibur, Atlas, Gemini ultra'
_diffrn_measurement_method '\w scans'
_diffrn_radiation_monochromator mirror
_diffrn_radiation_type CuK\a
_diffrn_radiation_wavelength 1.54178
_diffrn_reflns_av_R_equivalents 0.0313
_diffrn_reflns_av_unetI/netI 0.0213
_diffrn_reflns_limit_h_max 11
_diffrn_reflns_limit_h_min -11
_diffrn_reflns_limit_k_max 17
_diffrn_reflns_limit_k_min -17
_diffrn_reflns_limit_l_max 31
_diffrn_reflns_limit_l_min -30
_diffrn_reflns_number 31597
_diffrn_reflns_theta_full 66.96
_diffrn_reflns_theta_max 66.96
_diffrn_reflns_theta_min 3.38
_diffrn_standards_decay_% 0
_diffrn_standards_interval_count 0
_diffrn_standards_interval_time 0
_diffrn_standards_number 0
_exptl_absorpt_coefficient_mu 0.661
_exptl_absorpt_correction_type multi-scan
_exptl_crystal_colour colourless
_exptl_crystal_density_diffrn 1.224
_exptl_crystal_density_method 'not measured'
_exptl_crystal_description prism
_exptl_crystal_F_000 1504
_exptl_crystal_size_max 0.42
_exptl_crystal_size_mid 0.24
_exptl_crystal_size_min 0.11
_refine_diff_density_max 0.248
_refine_diff_density_min -0.27
_refine_diff_density_rms 0.038
_refine_ls_abs_structure_details 'Flack H D (1983), Acta Cryst. A39, 876-881'
_refine_ls_abs_structure_Flack 0.06(13)
_refine_ls_extinction_method none
_refine_ls_goodness_of_fit_ref 1.048
_refine_ls_hydrogen_treatment mixed
_refine_ls_matrix_type full
_refine_ls_number_parameters 469
_refine_ls_number_reflns 6776
_refine_ls_number_restraints 0
_refine_ls_restrained_S_all 1.048
_refine_ls_R_factor_all 0.0358
_refine_ls_R_factor_gt 0.0333
_refine_ls_shift/su_max 0.001
_refine_ls_shift/su_mean 0
_refine_ls_structure_factor_coef Fsqd
_refine_ls_weighting_details 'calc w=1/[\s^2^(Fo^2^)+(0.0494P)^2^+0.7310P] where P=(Fo^2^+2Fc^2^)/3'
_refine_ls_weighting_scheme calc
_refine_ls_wR_factor_gt 0.0844
_refine_ls_wR_factor_ref 0.0868
_reflns_number_gt 6449
_reflns_number_total 6776
_reflns_threshold_expression >2sigma(I)
_cod_data_source_file c4ra10457a1.cif
_cod_data_source_block 11149a
_cod_database_code 7218821

loop_
_symmetry_equiv_pos_as_xyz
'x, y, z'
'-x+1/2, -y, z+1/2'
'x+1/2, -y+1/2, -z'
'-x, y+1/2, -z+1/2'

loop_
_atom_site_label
_atom_site_type_symbol
_atom_site_fract_x
_atom_site_fract_y
_atom_site_fract_z
_atom_site_U_iso_or_equiv
_atom_site_adp_type
_atom_site_occupancy
_atom_site_symmetry_multiplicity
_atom_site_calc_flag
_atom_site_refinement_flags
N1 N -0.60188(14) -0.63792(8) -0.53315(5) 0.0251(3) Uani 1 1 d .
N2 N -0.44027(14) -0.02366(8) -0.66677(5) 0.0252(3) Uani 1 1 d .
N3 N -0.1442(3) -0.3530(2) -0.87393(15) 0.1139(12) Uani 1 1 d .
N4 N -1.0547(3) -0.1644(2) -0.76751(8) 0.0788(7) Uani 1 1 d .
O1 O -0.76026(13) -0.33109(8) -0.79334(4) 0.0310(3) Uani 1 1 d .
O2 O -0.70773(12) -0.38965(7) -0.69938(4) 0.0283(3) Uani 1 1 d .
O3 O -0.59788(12) -0.27262(7) -0.62550(4) 0.0242(2) Uani 1 1 d .
O4 O -0.34923(12) -0.32149(8) -0.66471(5) 0.0329(3) Uani 1 1 d .
O5 O -0.52953(15) -0.14585(8) -0.43132(4) 0.0370(3) Uani 1 1 d .
O6 O -0.48882(14) 0.01934(8) -0.40783(4) 0.0334(3) Uani 1 1 d .
C2 C -0.62868(16) -0.54299(9) -0.52322(6) 0.0218(3) Uani 1 1 d .
H2 H -0.7274 -0.5331 -0.5288 0.026 Uiso 1 1 calc R
C3 C -0.60814(16) -0.40671(10) -0.57835(6) 0.0210(3) Uani 1 1 d .
H3 H -0.6923 -0.3879 -0.5653 0.025 Uiso 1 1 calc R
C4 C -0.53989(17) -0.35458(10) -0.61314(6) 0.0212(3) Uani 1 1 d .
C5 C -0.41102(16) -0.38024(10) -0.63209(5) 0.0227(3) Uani 1 1 d .
C6 C -0.35730(16) -0.46105(11) -0.61689(6) 0.0245(3) Uani 1 1 d .
H6 H -0.2722 -0.4792 -0.6295 0.029 Uiso 1 1 calc R
C7 C -0.37484(18) -0.60822(11) -0.57219(7) 0.0314(4) Uani 1 1 d .
H7A H -0.2794 -0.6038 -0.5615 0.038 Uiso 1 1 calc R
H7B H -0.3771 -0.6422 -0.6037 0.038 Uiso 1 1 calc R
C8 C -0.45438(18) -0.65824(11) -0.53171(6) 0.0291(4) Uani 1 1 d .
H8A H -0.4414 -0.7215 -0.5367 0.035 Uiso 1 1 calc R
H8B H -0.4181 -0.643 -0.4983 0.035 Uiso 1 1 calc R
C9 C -0.42856(16) -0.51590(10) -0.58298(6) 0.0218(3) Uani 1 1 d .
C10 C -0.55285(16) -0.48774(10) -0.56229(5) 0.0201(3) Uani 1 1 d .
C11 C -0.6776(2) -0.69610(11) -0.49886(8) 0.0366(4) Uani 1 1 d .
H11A H -0.6564 -0.7568 -0.5068 0.055 Uiso 1 1 calc R
H11B H -0.7747 -0.6862 -0.503 0.055 Uiso 1 1 calc R
H11C H -0.6516 -0.6837 -0.4642 0.055 Uiso 1 1 calc R
C12 C -0.5968(2) -0.51540(10) -0.46690(6) 0.0314(4) Uani 1 1 d .
H12A H -0.6705 -0.537 -0.4452 0.038 Uiso 1 1 calc R
H12B H -0.5125 -0.5446 -0.4562 0.038 Uiso 1 1 calc R
C13 C -0.58104(18) -0.41708(10) -0.45833(6) 0.0234(3) Uani 1 1 d .
C14 C -0.69446(18) -0.36317(11) -0.44869(6) 0.0292(4) Uani 1 1 d .
H14 H -0.782 -0.3882 -0.4475 0.035 Uiso 1 1 calc R
C15 C -0.67903(18) -0.27228(11) -0.44075(6) 0.0297(4) Uani 1 1 d .
H15 H -0.7555 -0.2368 -0.4344 0.036 Uiso 1 1 calc R
C16 C -0.54936(18) -0.23582(10) -0.44247(6) 0.0259(3) Uani 1 1 d .
C17 C -0.43464(18) -0.28765(11) -0.45247(6) 0.0300(4) Uani 1 1 d .
H17 H -0.3473 -0.2623 -0.4537 0.036 Uiso 1 1 calc R
C18 C -0.45208(18) -0.37788(11) -0.46054(6) 0.0290(4) Uani 1 1 d .
H18 H -0.3755 -0.4129 -0.4676 0.035 Uiso 1 1 calc R
C19 C -0.54198(17) -0.08608(10) -0.47113(6) 0.0234(3) Uani 1 1 d .
C20 C -0.51787(17) 0.00314(10) -0.45806(6) 0.0241(3) Uani 1 1 d .
C21 C -0.52736(19) 0.06647(10) -0.49601(7) 0.0287(4) Uani 1 1 d .
H21 H -0.5098 0.1256 -0.4882 0.034 Uiso 1 1 calc R
C22 C -0.56280(18) 0.04332(10) -0.54580(6) 0.0283(4) Uani 1 1 d .
H22 H -0.5691 0.0872 -0.5707 0.034 Uiso 1 1 calc R
C23 C -0.58882(16) -0.04408(10) -0.55871(6) 0.0219(3) Uani 1 1 d .
C24 C -0.57577(16) -0.10882(10) -0.52055(6) 0.0225(3) Uani 1 1 d .
H24 H -0.5902 -0.1682 -0.5287 0.027 Uiso 1 1 calc R
C25 C -0.4532(2) 0.10847(12) -0.39491(7) 0.0379(4) Uani 1 1 d .
H25A H -0.4343 0.1122 -0.359 0.057 Uiso 1 1 calc R
H25B H -0.5285 0.1472 -0.4033 0.057 Uiso 1 1 calc R
H25C H -0.3729 0.126 -0.4138 0.057 Uiso 1 1 calc R
C26 C -0.63415(17) -0.07142(10) -0.61135(6) 0.0229(3) Uani 1 1 d .
H26A H -0.6821 -0.022 -0.6271 0.027 Uiso 1 1 calc R
H26B H -0.6992 -0.12 -0.6082 0.027 Uiso 1 1 calc R
C27 C -0.51546(16) -0.10076(10) -0.64701(6) 0.0224(3) Uani 1 1 d .
H27 H -0.4508 -0.1359 -0.6265 0.027 Uiso 1 1 calc R
C28 C -0.51611(19) 0.01927(11) -0.70867(6) 0.0291(4) Uani 1 1 d .
H28A H -0.4653 0.0712 -0.7198 0.035 Uiso 1 1 calc R
H28B H -0.6047 0.0392 -0.6959 0.035 Uiso 1 1 calc R
C29 C -0.5396(2) -0.04128(11) -0.75452(6) 0.0317(4) Uani 1 1 d .
H29A H -0.6065 -0.0141 -0.7772 0.038 Uiso 1 1 calc R
H29B H -0.4539 -0.0475 -0.7733 0.038 Uiso 1 1 calc R
C30 C -0.59052(17) -0.13247(10) -0.73895(6) 0.0246(3) Uani 1 1 d .
C31 C -0.57198(16) -0.16114(10) -0.68891(6) 0.0210(3) Uani 1 1 d .
C32 C -0.61177(16) -0.24795(10) -0.67653(5) 0.0215(3) Uani 1 1 d .
C33 C -0.67293(16) -0.30378(10) -0.71186(6) 0.0220(3) Uani 1 1 d .
C34 C -0.69528(17) -0.27237(10) -0.76164(6) 0.0242(3) Uani 1 1 d .
C35 C -0.65265(18) -0.18778(11) -0.77481(6) 0.0262(3) Uani 1 1 d .
H35 H -0.6657 -0.1676 -0.808 0.031 Uiso 1 1 calc R
C36 C -0.30131(19) -0.04928(12) -0.68280(7) 0.0348(4) Uani 1 1 d .
H36A H -0.2545 -0.0773 -0.6548 0.052 Uiso 1 1 calc R
H36B H -0.2512 0.0026 -0.6932 0.052 Uiso 1 1 calc R
H36C H -0.3072 -0.09 -0.711 0.052 Uiso 1 1 calc R
C37 C -0.7854(3) -0.30436(14) -0.84441(7) 0.0480(5) Uani 1 1 d .
H37A H -0.8306 -0.3515 -0.8625 0.072 Uiso 1 1 calc R
H37B H -0.6995 -0.2908 -0.8608 0.072 Uiso 1 1 calc R
H37C H -0.8432 -0.2526 -0.8445 0.072 Uiso 1 1 calc R
C38 C -0.8499(2) -0.39962(15) -0.68591(9) 0.0485(5) Uani 1 1 d .
H38A H -0.868 -0.4606 -0.6776 0.073 Uiso 1 1 calc R
H38B H -0.9066 -0.3821 -0.7142 0.073 Uiso 1 1 calc R
H38C H -0.8703 -0.3629 -0.6569 0.073 Uiso 1 1 calc R
C39 C -0.21712(19) -0.34521(14) -0.68455(7) 0.0383(4) Uani 1 1 d .
H39A H -0.1846 -0.299 -0.7067 0.057 Uiso 1 1 calc R
H39B H -0.2245 -0.3997 -0.7034 0.057 Uiso 1 1 calc R
H39C H -0.1534 -0.3529 -0.6568 0.057 Uiso 1 1 calc R
C40 C -0.2250(3) -0.3061(2) -0.85857(12) 0.0695(7) Uani 1 1 d .
C41 C -0.3286(3) -0.2448(2) -0.84033(13) 0.0766(8) Uani 1 1 d .
H41A H -0.3643 -0.2112 -0.8686 0.092 Uiso 1 1 calc R
H41B H -0.2882 -0.2052 -0.8158 0.092 Uiso 1 1 calc R
H41C H -0.4022 -0.2774 -0.8245 0.092 Uiso 1 1 calc R
C42 C -1.0059(2) -0.1388(2) -0.73138(9) 0.0580(6) Uani 1 1 d .
C43 C -0.9459(3) -0.1105(3) -0.68506(12) 0.1137(16) Uani 1 1 d .
H43A H -0.9346 -0.0472 -0.6857 0.136 Uiso 1 1 calc R
H43B H -0.8576 -0.1383 -0.6809 0.136 Uiso 1 1 calc R
H43C H -1.0047 -0.1267 -0.6571 0.136 Uiso 1 1 calc R

loop_
_atom_site_aniso_label
_atom_site_aniso_U_11
_atom_site_aniso_U_22
_atom_site_aniso_U_33
_atom_site_aniso_U_23
_atom_site_aniso_U_13
_atom_site_aniso_U_12
N1 0.0285(7) 0.0148(6) 0.0319(7) 0.0029(5) 0.0007(6) 0.0005(5)
N2 0.0253(7) 0.0216(6) 0.0288(7) 0.0040(5) 0.0019(6) -0.0031(5)
N3 0.0685(18) 0.108(2) 0.165(3) -0.059(2) 0.0023(19) -0.0023(17)
N4 0.0651(14) 0.127(2) 0.0446(12) 0.0083(13) -0.0015(11) -0.0075(15)
O1 0.0416(7) 0.0280(6) 0.0235(6) -0.0010(5) -0.0072(5) -0.0004(5)
O2 0.0373(7) 0.0193(5) 0.0284(6) 0.0021(4) 0.0001(5) -0.0038(5)
O3 0.0370(6) 0.0178(5) 0.0176(5) 0.0029(4) 0.0013(4) 0.0021(5)
O4 0.0274(6) 0.0385(7) 0.0327(6) 0.0147(5) 0.0054(5) -0.0042(5)
O5 0.0665(9) 0.0208(6) 0.0237(6) 0.0010(5) -0.0114(6) -0.0055(6)
O6 0.0473(8) 0.0270(6) 0.0260(6) -0.0065(5) -0.0070(5) -0.0032(5)
C2 0.0234(8) 0.0163(7) 0.0258(7) 0.0021(6) 0.0009(6) 0.0002(6)
C3 0.0230(8) 0.0209(7) 0.0191(7) -0.0006(6) 0.0017(6) -0.0007(6)
C4 0.0282(8) 0.0168(7) 0.0185(7) 0.0007(6) -0.0041(6) 0.0004(6)
C5 0.0235(8) 0.0257(7) 0.0188(7) 0.0024(6) -0.0007(6) -0.0050(6)
C6 0.0198(7) 0.0319(8) 0.0219(7) -0.0009(6) 0.0003(6) 0.0007(7)
C7 0.0286(9) 0.0277(8) 0.0380(9) 0.0041(7) 0.0038(7) 0.0089(7)
C8 0.0317(9) 0.0232(8) 0.0323(9) 0.0048(7) -0.0006(7) 0.0059(7)
C9 0.0224(7) 0.0216(7) 0.0213(7) -0.0015(6) -0.0030(6) 0.0002(6)
C10 0.0217(7) 0.0196(7) 0.0191(7) -0.0008(6) -0.0011(6) -0.0016(6)
C11 0.0367(10) 0.0218(8) 0.0513(11) 0.0098(8) 0.0062(9) -0.0029(7)
C12 0.0501(11) 0.0218(8) 0.0224(8) 0.0052(6) 0.0034(7) -0.0009(8)
C13 0.0312(9) 0.0220(7) 0.0170(7) 0.0025(6) 0.0015(6) -0.0004(7)
C14 0.0246(8) 0.0328(9) 0.0301(8) -0.0032(7) 0.0069(7) -0.0039(7)
C15 0.0305(9) 0.0294(8) 0.0291(8) -0.0044(7) 0.0005(7) 0.0059(7)
C16 0.0392(10) 0.0194(7) 0.0189(7) 0.0008(6) -0.0044(7) -0.0015(7)
C17 0.0276(9) 0.0341(9) 0.0283(8) -0.0005(7) -0.0021(7) -0.0077(7)
C18 0.0253(8) 0.0319(9) 0.0299(8) -0.0031(7) -0.0022(7) 0.0057(7)
C19 0.0253(8) 0.0218(7) 0.0232(8) 0.0015(6) -0.0017(6) 0.0010(6)
C20 0.0236(8) 0.0246(8) 0.0239(7) -0.0049(6) -0.0031(6) 0.0008(6)
C21 0.0346(9) 0.0182(8) 0.0333(9) -0.0025(6) -0.0047(7) -0.0002(7)
C22 0.0353(9) 0.0214(8) 0.0283(8) 0.0031(6) -0.0036(7) -0.0016(7)
C23 0.0188(7) 0.0224(7) 0.0244(7) -0.0002(6) 0.0005(6) -0.0001(6)
C24 0.0224(8) 0.0183(7) 0.0268(8) -0.0024(6) -0.0013(6) -0.0001(6)
C25 0.0516(12) 0.0290(9) 0.0331(9) -0.0110(7) -0.0063(8) -0.0030(8)
C26 0.0235(8) 0.0214(7) 0.0238(8) 0.0016(6) -0.0005(6) -0.0001(6)
C27 0.0234(8) 0.0219(7) 0.0219(7) 0.0036(6) -0.0007(6) -0.0001(6)
C28 0.0351(9) 0.0210(8) 0.0311(8) 0.0059(7) 0.0028(7) -0.0019(7)
C29 0.0445(10) 0.0261(8) 0.0246(8) 0.0084(7) -0.0010(7) -0.0029(8)
C30 0.0268(8) 0.0242(8) 0.0229(7) 0.0047(6) 0.0015(6) 0.0027(7)
C31 0.0221(7) 0.0205(7) 0.0204(7) 0.0009(6) 0.0017(6) 0.0013(6)
C32 0.0234(8) 0.0229(7) 0.0181(7) 0.0031(6) 0.0028(6) 0.0035(6)
C33 0.0235(8) 0.0187(7) 0.0239(7) 0.0013(6) 0.0029(6) 0.0030(6)
C34 0.0257(8) 0.0251(8) 0.0219(7) -0.0015(6) 0.0001(6) 0.0040(7)
C35 0.0329(9) 0.0268(8) 0.0189(7) 0.0033(6) -0.0005(6) 0.0040(7)
C36 0.0290(9) 0.0345(9) 0.0410(10) 0.0083(8) 0.0069(8) -0.0033(8)
C37 0.0711(15) 0.0440(11) 0.0290(9) 0.0031(8) -0.0197(10) -0.0113(11)
C38 0.0470(12) 0.0468(11) 0.0516(12) 0.0033(10) 0.0117(10) -0.0164(10)
C39 0.0313(10) 0.0488(11) 0.0347(9) 0.0062(8) 0.0091(8) -0.0092(8)
C40 0.0481(14) 0.0735(17) 0.0869(19) -0.0072(15) -0.0052(14) -0.0194(14)
C41 0.0474(15) 0.0854(19) 0.097(2) 0.0107(17) 0.0082(14) -0.0036(14)
C42 0.0380(12) 0.0929(19) 0.0429(12) 0.0053(12) 0.0019(10) 0.0078(12)
C43 0.0434(15) 0.224(5) 0.0738(19) -0.056(3) -0.0131(15) 0.030(2)

loop_
_atom_type_symbol
_atom_type_description
_atom_type_scat_dispersion_real
_atom_type_scat_dispersion_imag
_atom_type_scat_source
C C 0.0181 0.0091 'International Tables Vol C Tables 4.2.6.8 and 6.1.1.4'
H H 0 0 'International Tables Vol C Tables 4.2.6.8 and 6.1.1.4'
N N 0.0311 0.018 'International Tables Vol C Tables 4.2.6.8 and 6.1.1.4'
O O 0.0492 0.0322 'International Tables Vol C Tables 4.2.6.8 and 6.1.1.4'

loop_
_geom_angle_atom_site_label_1
_geom_angle_atom_site_label_2
_geom_angle_atom_site_label_3
_geom_angle
C11 N1 C8 110.61(13)
C11 N1 C2 112.72(13)
C8 N1 C2 111.72(12)
C36 N2 C27 110.53(13)
C36 N2 C28 111.31(13)
C27 N2 C28 111.25(13)
C34 O1 C37 117.90(13)
C33 O2 C38 113.17(13)
C32 O3 C4 119.84(11)
C5 O4 C39 117.28(13)
C19 O5 C16 117.51(12)
C20 O6 C25 116.49(13)
N1 C2 C10 109.20(12)
N1 C2 C12 112.89(12)
C10 C2 C12 113.30(13)
N1 C2 H2 107
C10 C2 H2 107
C12 C2 H2 107
C4 C3 C10 120.92(14)
C4 C3 H3 119.5
C10 C3 H3 119.5
C3 C4 O3 117.75(14)
C3 C4 C5 120.53(14)
O3 C4 C5 121.51(13)
O4 C5 C6 125.72(14)
O4 C5 C4 115.73(13)
C6 C5 C4 118.56(14)
C5 C6 C9 121.15(15)
C5 C6 H6 119.4
C9 C6 H6 119.4
C9 C7 C8 114.41(14)
C9 C7 H7A 108.7
C8 C7 H7A 108.7
C9 C7 H7B 108.7
C8 C7 H7B 108.7
H7A C7 H7B 107.6
N1 C8 C7 112.13(13)
N1 C8 H8A 109.2
C7 C8 H8A 109.2
N1 C8 H8B 109.2
C7 C8 H8B 109.2
H8A C8 H8B 107.9
C10 C9 C6 119.83(14)
C10 C9 C7 120.52(14)
C6 C9 C7 119.50(14)
C9 C10 C3 118.87(14)
C9 C10 C2 121.27(13)
C3 C10 C2 119.86(13)
N1 C11 H11A 109.5
N1 C11 H11B 109.5
H11A C11 H11B 109.5
N1 C11 H11C 109.5
H11A C11 H11C 109.5
H11B C11 H11C 109.5
C13 C12 C2 114.99(12)
C13 C12 H12A 108.5
C2 C12 H12A 108.5
C13 C12 H12B 108.5
C2 C12 H12B 108.5
H12A C12 H12B 107.5
C18 C13 C14 118.27(15)
C18 C13 C12 120.33(16)
C14 C13 C12 121.40(16)
C13 C14 C15 121.06(16)
C13 C14 H14 119.5
C15 C14 H14 119.5
C16 C15 C14 119.12(15)
C16 C15 H15 120.4
C14 C15 H15 120.4
C15 C16 C17 121.14(14)
C15 C16 O5 120.41(15)
C17 C16 O5 118.35(15)
C16 C17 C18 118.92(16)
C16 C17 H17 120.5
C18 C17 H17 120.5
C13 C18 C17 121.48(16)
C13 C18 H18 119.3
C17 C18 H18 119.3
C24 C19 O5 124.49(14)
C24 C19 C20 120.38(14)
O5 C19 C20 115.13(13)
O6 C20 C21 125.62(14)
O6 C20 C19 116.05(14)
C21 C20 C19 118.32(14)
C20 C21 C22 121.12(15)
C20 C21 H21 119.4
C22 C21 H21 119.4
C23 C22 C21 120.82(15)
C23 C22 H22 119.6
C21 C22 H22 119.6
C22 C23 C24 118.17(14)
C22 C23 C26 122.56(14)
C24 C23 C26 119.24(13)
C19 C24 C23 121.15(14)
C19 C24 H24 119.4
C23 C24 H24 119.4
O6 C25 H25A 109.5
O6 C25 H25B 109.5
H25A C25 H25B 109.5
O6 C25 H25C 109.5
H25A C25 H25C 109.5
H25B C25 H25C 109.5
C23 C26 C27 114.39(13)
C23 C26 H26A 108.7
C27 C26 H26A 108.7
C23 C26 H26B 108.7
C27 C26 H26B 108.7
H26A C26 H26B 107.6
N2 C27 C31 113.42(12)
N2 C27 C26 110.92(13)
C31 C27 C26 109.63(13)
N2 C27 H27 107.5
C31 C27 H27 107.5
C26 C27 H27 107.5
N2 C28 C29 113.47(13)
N2 C28 H28A 108.9
C29 C28 H28A 108.9
N2 C28 H28B 108.9
C29 C28 H28B 108.9
H28A C28 H28B 107.7
C30 C29 C28 112.30(13)
C30 C29 H29A 109.1
C28 C29 H29A 109.1
C30 C29 H29B 109.1
C28 C29 H29B 109.1
H29A C29 H29B 107.9
C31 C30 C35 120.32(14)
C31 C30 C29 119.50(14)
C35 C30 C29 120.17(14)
C30 C31 C32 118.16(14)
C30 C31 C27 122.53(13)
C32 C31 C27 119.26(13)
C33 C32 O3 121.33(13)
C33 C32 C31 122.07(13)
O3 C32 C31 116.36(13)
O2 C33 C32 121.21(13)
O2 C33 C34 119.96(14)
C32 C33 C34 118.80(14)
O1 C34 C35 125.66(14)
O1 C34 C33 114.62(14)
C35 C34 C33 119.72(14)
C34 C35 C30 120.86(14)
C34 C35 H35 119.6
C30 C35 H35 119.6
N2 C36 H36A 109.5
N2 C36 H36B 109.5
H36A C36 H36B 109.5
N2 C36 H36C 109.5
H36A C36 H36C 109.5
H36B C36 H36C 109.5
O1 C37 H37A 109.5
O1 C37 H37B 109.5
H37A C37 H37B 109.5
O1 C37 H37C 109.5
H37A C37 H37C 109.5
H37B C37 H37C 109.5
O2 C38 H38A 109.5
O2 C38 H38B 109.5
H38A C38 H38B 109.5
O2 C38 H38C 109.5
H38A C38 H38C 109.5
H38B C38 H38C 109.5
O4 C39 H39A 109.5
O4 C39 H39B 109.5
H39A C39 H39B 109.5
O4 C39 H39C 109.5
H39A C39 H39C 109.5
H39B C39 H39C 109.5
N3 C40 C41 178.3(4)
C40 C41 H41A 109.5
C40 C41 H41B 109.5
H41A C41 H41B 109.5
C40 C41 H41C 109.5
H41A C41 H41C 109.5
H41B C41 H41C 109.5
N4 C42 C43 177.4(4)
C42 C43 H43A 109.5
C42 C43 H43B 109.5
H43A C43 H43B 109.5
C42 C43 H43C 109.5
H43A C43 H43C 109.5
H43B C43 H43C 109.5

loop_
_geom_bond_atom_site_label_1
_geom_bond_atom_site_label_2
_geom_bond_distance
N1 C11 1.454(2)
N1 C8 1.464(2)
N1 C2 1.4766(18)
N2 C36 1.464(2)
N2 C27 1.466(2)
N2 C28 1.470(2)
N3 C40 1.130(4)
N4 C42 1.125(3)
O1 C34 1.3668(19)
O1 C37 1.417(2)
O2 C33 1.3762(19)
O2 C38 1.432(2)
O3 C32 1.3925(17)
O3 C4 1.3949(18)
O4 C5 1.3678(18)
O4 C39 1.428(2)
O5 C19 1.3821(19)
O5 C16 1.3996(19)
O6 C20 1.3660(19)
O6 C25 1.427(2)
C2 C10 1.510(2)
C2 C12 1.562(2)
C2 H2 0.98
C3 C4 1.372(2)
C3 C10 1.398(2)
C3 H3 0.93
C4 C5 1.400(2)
C5 C6 1.383(2)
C6 C9 1.396(2)
C6 H6 0.93
C7 C9 1.512(2)
C7 C8 1.512(2)
C7 H7A 0.97
C7 H7B 0.97
C8 H8A 0.97
C8 H8B 0.97
C9 C10 1.388(2)
C11 H11A 0.96
C11 H11B 0.96
C11 H11C 0.96
C12 C13 1.506(2)
C12 H12A 0.97
C12 H12B 0.97
C13 C18 1.385(2)
C13 C14 1.391(2)
C14 C15 1.393(2)
C14 H14 0.93
C15 C16 1.374(2)
C15 H15 0.93
C16 C17 1.385(2)
C17 C18 1.386(2)
C17 H17 0.93
C18 H18 0.93
C19 C24 1.377(2)
C19 C20 1.406(2)
C20 C21 1.380(2)
C21 C22 1.392(2)
C21 H21 0.93
C22 C23 1.383(2)
C22 H22 0.93
C23 C24 1.401(2)
C23 C26 1.503(2)
C24 H24 0.93
C25 H25A 0.96
C25 H25B 0.96
C25 H25C 0.96
C26 C27 1.547(2)
C26 H26A 0.97
C26 H26B 0.97
C27 C31 1.526(2)
C27 H27 0.98
C28 C29 1.524(2)
C28 H28A 0.97
C28 H28B 0.97
C29 C30 1.516(2)
C29 H29A 0.97
C29 H29B 0.97
C30 C31 1.390(2)
C30 C35 1.392(2)
C31 C32 1.402(2)
C32 C33 1.383(2)
C33 C34 1.403(2)
C34 C35 1.383(2)
C35 H35 0.93
C36 H36A 0.96
C36 H36B 0.96
C36 H36C 0.96
C37 H37A 0.96
C37 H37B 0.96
C37 H37C 0.96
C38 H38A 0.96
C38 H38B 0.96
C38 H38C 0.96
C39 H39A 0.96
C39 H39B 0.96
C39 H39C 0.96
C40 C41 1.446(4)
C41 H41A 0.96
C41 H41B 0.96
C41 H41C 0.96
C42 C43 1.411(4)
C43 H43A 0.96
C43 H43B 0.96
C43 H43C 0.96

loop_
_geom_torsion_atom_site_label_1
_geom_torsion_atom_site_label_2
_geom_torsion_atom_site_label_3
_geom_torsion_atom_site_label_4
_geom_torsion
C11 N1 C2 C10 -176.76(14)
C8 N1 C2 C10 57.96(16)
C11 N1 C2 C12 56.25(19)
C8 N1 C2 C12 -69.03(17)
C10 C3 C4 O3 -176.91(13)
C10 C3 C4 C5 -2.0(2)
C32 O3 C4 C3 -131.65(15)
C32 O3 C4 C5 53.52(19)
C39 O4 C5 C6 -0.5(2)
C39 O4 C5 C4 179.59(14)
C3 C4 C5 O4 -177.06(14)
O3 C4 C5 O4 -2.4(2)
C3 C4 C5 C6 3.1(2)
O3 C4 C5 C6 177.73(13)
O4 C5 C6 C9 179.46(14)
C4 C5 C6 C9 -0.7(2)
C11 N1 C8 C7 171.93(14)
C2 N1 C8 C7 -61.63(18)
C9 C7 C8 N1 35.1(2)
C5 C6 C9 C10 -2.7(2)
C5 C6 C9 C7 172.74(15)
C8 C7 C9 C10 -9.2(2)
C8 C7 C9 C6 175.31(15)
C6 C9 C10 C3 3.8(2)
C7 C9 C10 C3 -171.68(14)
C6 C9 C10 C2 -176.47(14)
C7 C9 C10 C2 8.1(2)
C4 C3 C10 C9 -1.4(2)
C4 C3 C10 C2 178.82(14)
N1 C2 C10 C9 -31.51(19)
C12 C2 C10 C9 95.24(17)
N1 C2 C10 C3 148.26(14)
C12 C2 C10 C3 -84.99(18)
N1 C2 C12 C13 162.57(14)
C10 C2 C12 C13 37.8(2)
C2 C12 C13 C18 -92.9(2)
C2 C12 C13 C14 86.3(2)
C18 C13 C14 C15 -0.9(2)
C12 C13 C14 C15 179.94(15)
C13 C14 C15 C16 -0.1(3)
C14 C15 C16 C17 0.7(2)
C14 C15 C16 O5 -175.78(14)
C19 O5 C16 C15 -87.86(19)
C19 O5 C16 C17 95.58(18)
C15 C16 C17 C18 -0.4(2)
O5 C16 C17 C18 176.18(14)
C14 C13 C18 C17 1.2(2)
C12 C13 C18 C17 -179.58(15)
C16 C17 C18 C13 -0.6(2)
C16 O5 C19 C24 1.7(2)
C16 O5 C19 C20 -178.57(15)
C25 O6 C20 C21 -6.0(2)
C25 O6 C20 C19 175.08(16)
C24 C19 C20 O6 178.23(15)
O5 C19 C20 O6 -1.5(2)
C24 C19 C20 C21 -0.8(2)
O5 C19 C20 C21 179.46(15)
O6 C20 C21 C22 -177.50(17)
C19 C20 C21 C22 1.4(3)
C20 C21 C22 C23 -0.4(3)
C21 C22 C23 C24 -1.3(2)
C21 C22 C23 C26 176.91(16)
O5 C19 C24 C23 178.86(15)
C20 C19 C24 C23 -0.9(2)
C22 C23 C24 C19 1.9(2)
C26 C23 C24 C19 -176.36(15)
C22 C23 C26 C27 94.58(18)
C24 C23 C26 C27 -87.25(17)
C36 N2 C27 C31 -78.51(16)
C28 N2 C27 C31 45.69(17)
C36 N2 C27 C26 157.61(13)
C28 N2 C27 C26 -78.20(15)
C23 C26 C27 N2 -77.30(16)
C23 C26 C27 C31 156.67(13)
C36 N2 C28 C29 62.80(18)
C27 N2 C28 C29 -60.94(18)
N2 C28 C29 C30 46.2(2)
C28 C29 C30 C31 -19.0(2)
C28 C29 C30 C35 162.44(16)
C35 C30 C31 C32 2.8(2)
C29 C30 C31 C32 -175.78(14)
C35 C30 C31 C27 -174.83(15)
C29 C30 C31 C27 6.6(2)
N2 C27 C31 C30 -19.8(2)
C26 C27 C31 C30 104.76(17)
N2 C27 C31 C32 162.56(13)
C26 C27 C31 C32 -72.86(17)
C4 O3 C32 C33 50.7(2)
C4 O3 C32 C31 -134.78(14)
C30 C31 C32 C33 -2.5(2)
C27 C31 C32 C33 175.23(15)
C30 C31 C32 O3 -176.92(14)
C27 C31 C32 O3 0.8(2)
C38 O2 C33 C32 97.95(19)
C38 O2 C33 C34 -84.13(19)
O3 C32 C33 O2 -7.7(2)
C31 C32 C33 O2 178.14(14)
O3 C32 C33 C34 174.35(14)
C31 C32 C33 C34 0.2(2)
C37 O1 C34 C35 0.8(3)
C37 O1 C34 C33 -179.50(17)
O2 C33 C34 O1 4.1(2)
C32 C33 C34 O1 -177.94(14)
O2 C33 C34 C35 -176.17(14)
C32 C33 C34 C35 1.8(2)
O1 C34 C35 C30 178.24(16)
C33 C34 C35 C30 -1.5(2)
C31 C30 C35 C34 -0.9(2)
C29 C30 C35 C34 177.69(15)
